data_2204411
loop_
_publ_author_name
'Huo, Fangjun'
'Yin, Caixia'
'Yang, Pin'

_publ_section_title
;
 2-[(4-Chlorophenyl)hydroxymethyl]cyclopent-2-en-1-one
;
_journal_issue 10
_journal_name_full 'Acta Crystallographica Section E'
_journal_page_first o1775
_journal_page_last o1777
_journal_paper_doi 10.1107/S1600536804022597
_journal_volume 60
_journal_year 2004
_chemical_formula_moiety 'C12 H11 Cl O2'
_chemical_formula_sum 'C12 H11 Cl O2'
_chemical_formula_weight 222.66
_chemical_melting_point 352
_chemical_name_common
;
 2-[Hydroxy(4-chlorophenyl)methyl]-cyclopent-2-en-1-one
;
_chemical_name_systematic
;
 2-[Hydroxy(4-chlorophenyl)methyl]-cyclopent-2-en-1-one
;
_space_group_IT_number 14
_symmetry_cell_setting monoclinic
_symmetry_space_group_name_Hall '-P 2ybc'
_symmetry_space_group_name_H-M 'P 1 21/c 1'
_atom_sites_solution_hydrogens geom
_atom_sites_solution_primary direct
_atom_sites_solution_secondary difmap
_audit_creation_method SHELXL-97
_cell_angle_alpha 90.00
_cell_angle_beta 99.329(2)
_cell_angle_gamma 90.00
_cell_formula_units_Z 4
_cell_length_a 12.920(2)
_cell_length_b 11.411(2)
_cell_length_c 7.4480(10)
_cell_measurement_reflns_used 6533
_cell_measurement_temperature 298(2)
_cell_measurement_theta_max 22.846
_cell_measurement_theta_min 2.396
_cell_volume 1083.5(3)
_computing_cell_refinement SMART
_computing_data_collection 'SMART (Bruker, 2000)'
_computing_data_reduction 'SHELXTL (Bruker, 2000)'
_computing_molecular_graphics SHELXTL
_computing_publication_material SHELXTL
_computing_structure_refinement 'SHELXL97 (Sheldrick, 1997)'
_computing_structure_solution 'SHELXS97 (Sheldrick, 1997)'
_diffrn_ambient_temperature 298(2)
_diffrn_detector_area_resol_mean '100x100 microns'
_diffrn_measured_fraction_theta_full 0.995
_diffrn_measured_fraction_theta_max 0.995
_diffrn_measurement_device_type 'Bruker SMART CCD area-detector diffractometer'
_diffrn_measurement_method \w
_diffrn_radiation_monochromator graphite
_diffrn_radiation_source 'fine-focus sealed tube'
_diffrn_radiation_type MoK\a
_diffrn_radiation_wavelength 0.71073
_diffrn_reflns_av_R_equivalents 0.0351
_diffrn_reflns_av_sigmaI/netI 0.0365
_diffrn_reflns_limit_h_max 15
_diffrn_reflns_limit_h_min -15
_diffrn_reflns_limit_k_max 13
_diffrn_reflns_limit_k_min -12
_diffrn_reflns_limit_l_max 7
_diffrn_reflns_limit_l_min -8
_diffrn_reflns_number 4417
_diffrn_reflns_theta_full 25.01
_diffrn_reflns_theta_max 25.01
_diffrn_reflns_theta_min 1.60
_diffrn_standards_number 0
_exptl_absorpt_coefficient_mu 0.328
_exptl_absorpt_correction_T_max 0.9373
_exptl_absorpt_correction_T_min 0.9081
_exptl_absorpt_correction_type multi-scan
_exptl_absorpt_process_details '(SADABS; Sheldrick, 1996)'
_exptl_crystal_colour colorless
_exptl_crystal_density_diffrn 1.365
_exptl_crystal_density_method 'not measured'
_exptl_crystal_description rod
_exptl_crystal_F_000 464
_exptl_crystal_size_max 0.30
_exptl_crystal_size_mid 0.20
_exptl_crystal_size_min 0.20
_refine_diff_density_max 0.258
_refine_diff_density_min -0.220
_refine_ls_extinction_method none
_refine_ls_goodness_of_fit_ref 1.096
_refine_ls_hydrogen_treatment constr
_refine_ls_matrix_type full
_refine_ls_number_parameters 137
_refine_ls_number_reflns 1903
_refine_ls_number_restraints 0
_refine_ls_restrained_S_all 1.096
_refine_ls_R_factor_all 0.0632
_refine_ls_R_factor_gt 0.0458
_refine_ls_shift/su_max 0.000
_refine_ls_shift/su_mean 0.000
_refine_ls_structure_factor_coef Fsqd
_refine_ls_weighting_details 'calc w = 1/[\s^2^(Fo^2^)+(0.0605P)^2^+0.0122P] where P = (Fo^2^+2Fc^2^)/3'
_refine_ls_weighting_scheme calc
_refine_ls_wR_factor_gt 0.1143
_refine_ls_wR_factor_ref 0.1220
_reflns_number_gt 1408
_reflns_number_total 1903
_reflns_threshold_expression I>2\s(I)
_cod_data_source_file wn6280.cif
_cod_data_source_block I
_cod_depositor_comments
;
The following automatic conversions were performed:
'_symmetry_cell_setting' value 'Monoclinic' changed to 'monoclinic'
according to '/home/saulius/struct/CIF-dictionaries/cif_core.dic'
dictionary named 'cif_core.dic' version 2.4.1 from
2010-06-29.

'_geom_hbond_publ_flag' value 'Y' changed to 'y' according to
'/home/saulius/struct/CIF-dictionaries/cif_core.dic' dictionary named
'cif_core.dic' version 2.4.1 from 2010-06-29.

Automatic conversion script
Id: cif_fix_enum 1527 2010-12-29 10:47:43Z saulius 

The following automatic conversions were performed:

'_symmetry_cell_setting' value 'Monoclinic' changed to 'monoclinic'
according to /home/saulius/struct/CIF-dictionaries/cif_core.dic
dictionary named 'cif_core.dic' version 2.4.1 from
2010-06-29.

'_geom_hbond_publ_flag' value 'Y' changed to 'y'
according to /home/saulius/struct/CIF-dictionaries/cif_core.dic
dictionary named 'cif_core.dic' version 2.4.1 from 2010-06-29.

Automatic conversion script
Id: cif_fix_values 1715 2011-07-08 13:25:40Z adriana 
;
_cod_original_sg_symbol_H-M 'P 21/c'
_cod_database_code 2204411
_cod_database_fobs_code 2204411

loop_
_symmetry_equiv_pos_as_xyz
'x, y, z'
'-x, y+1/2, -z+1/2'
'-x, -y, -z'
'x, -y-1/2, z-1/2'

loop_
_atom_site_label
_atom_site_fract_x
_atom_site_fract_y
_atom_site_fract_z
_atom_site_U_iso_or_equiv
_atom_site_adp_type
_atom_site_calc_flag
_atom_site_refinement_flags
_atom_site_occupancy
_atom_site_type_symbol
Cl 1.03948(5) 0.32218(8) 1.12394(10) 0.1182(4) Uani d . 1 Cl
O1 0.46739(11) -0.08946(13) 0.6937(2) 0.0671(4) Uani d . 1 O
O2 0.62797(11) -0.03827(12) 1.06086(18) 0.0633(4) Uani d . 1 O
H1 0.5982 -0.0009 1.1315 0.095 Uiso calc R 1 H
C1 0.55639(15) -0.10098(16) 0.6606(3) 0.0508(5) Uani d . 1 C
C2 0.65091(14) -0.04170(16) 0.7549(2) 0.0460(5) Uani d . 1 C
C3 0.73017(16) -0.07042(18) 0.6704(3) 0.0603(6) Uani d . 1 C
H3 0.7978 -0.0416 0.7053 0.072 Uiso calc R 1 H
C4 0.70171(17) -0.1528(2) 0.5148(3) 0.0719(7) Uani d . 1 C
H4A 0.7420 -0.2248 0.5343 0.108 Uiso calc R 1 H
H4B 0.7136 -0.1174 0.4016 0.108 Uiso calc R 1 H
C5 0.58645(16) -0.17579(18) 0.5127(3) 0.0617(6) Uani d . 1 C
H5A 0.5460 -0.1546 0.3958 0.092 Uiso calc R 1 H
H5B 0.5744 -0.2579 0.5358 0.092 Uiso calc R 1 H
C6 0.64771(13) 0.03608(16) 0.9170(2) 0.0478(5) Uani d . 1 C
H6 0.5882 0.0898 0.8875 0.072 Uiso calc R 1 H
C7 0.74582(13) 0.10836(16) 0.9694(2) 0.0449(4) Uani d . 1 C
C8 0.74535(15) 0.22729(17) 0.9370(3) 0.0530(5) Uani d . 1 C
H8 0.6837 0.2635 0.8826 0.064 Uiso calc R 1 H
C9 0.83537(19) 0.29379(19) 0.9842(3) 0.0649(6) Uani d . 1 C
H9 0.8346 0.3740 0.9619 0.078 Uiso calc R 1 H
C10 0.92569(17) 0.2392(2) 1.0645(3) 0.0671(6) Uani d . 1 C
C11 0.92875(16) 0.1218(2) 1.0986(3) 0.0687(6) Uani d . 1 C
H11 0.9908 0.0863 1.1530 0.082 Uiso calc R 1 H
C12 0.83866(15) 0.05631(18) 1.0514(3) 0.0575(5) Uani d . 1 C
H12 0.8402 -0.0238 1.0748 0.069 Uiso calc R 1 H

loop_
_atom_site_aniso_label
_atom_site_aniso_U_11
_atom_site_aniso_U_22
_atom_site_aniso_U_33
_atom_site_aniso_U_12
_atom_site_aniso_U_13
_atom_site_aniso_U_23
Cl 0.0899(6) 0.1573(8) 0.1101(6) -0.0706(5) 0.0241(4) -0.0402(5)
O1 0.0498(9) 0.0796(11) 0.0729(10) -0.0134(7) 0.0125(7) -0.0191(8)
O2 0.0735(10) 0.0621(9) 0.0579(9) -0.0101(7) 0.0217(7) -0.0018(7)
C1 0.0567(13) 0.0439(11) 0.0507(11) -0.0016(9) 0.0053(9) 0.0033(9)
C2 0.0470(11) 0.0456(11) 0.0450(10) 0.0015(8) 0.0060(8) 0.0033(9)
C3 0.0520(12) 0.0729(15) 0.0557(13) 0.0018(10) 0.0077(10) -0.0038(10)
C4 0.0732(15) 0.0829(17) 0.0606(14) 0.0079(12) 0.0134(11) -0.0113(12)
C5 0.0705(14) 0.0562(13) 0.0571(13) 0.0028(10) 0.0067(10) -0.0088(10)
C6 0.0456(10) 0.0484(11) 0.0491(11) 0.0013(8) 0.0072(8) 0.0016(9)
C7 0.0449(10) 0.0474(11) 0.0424(10) 0.0011(8) 0.0069(8) -0.0024(8)
C8 0.0566(12) 0.0502(12) 0.0518(12) 0.0063(10) 0.0079(9) 0.0018(9)
C9 0.0818(16) 0.0530(13) 0.0639(14) -0.0162(12) 0.0242(12) -0.0061(11)
C10 0.0573(13) 0.0873(19) 0.0595(14) -0.0237(12) 0.0178(10) -0.0222(13)
C11 0.0472(12) 0.0904(18) 0.0659(14) 0.0040(12) 0.0015(10) -0.0146(13)
C12 0.0518(12) 0.0542(13) 0.0633(13) 0.0061(10) -0.0004(10) -0.0018(10)

loop_
_atom_type_symbol
_atom_type_description
_atom_type_scat_dispersion_real
_atom_type_scat_dispersion_imag
_atom_type_scat_source
C C 0.0033 0.0000 'International Tables Vol C Tables 4.2.6.8 and 6.1.1.4'
H H 0.0000 0.0000 'International Tables Vol C Tables 4.2.6.8 and 6.1.1.4'
O O 0.0106 0.0000 'International Tables Vol C Tables 4.2.6.8 and 6.1.1.4'
Cl Cl 0.1484 0.0000 'International Tables Vol C Tables 4.2.6.8 and 6.1.1.4'

loop_
_geom_angle_atom_site_label_1
_geom_angle_atom_site_label_2
_geom_angle_atom_site_label_3
_geom_angle
_geom_angle_publ_flag
O1 C1 C2 126.16(18) y
O1 C1 C5 125.16(18) y
O2 C6 C2 106.53(15) y
O2 C6 C7 112.12(14) y
C1 C2 C6 121.71(15) y
C1 C5 C4 105.47(16) y
C2 C1 C5 108.65(16) y
C2 C3 C4 114.34(19) y
C2 C6 C7 113.51(14) y
C3 C2 C1 107.75(17) y
C3 C2 C6 130.54(17) y
C3 C4 C5 103.67(17) y
C7 C8 C9 121.00(18) ?
C8 C7 C6 120.86(16) y
C8 C7 C12 118.51(17) ?
C9 C10 Cl 119.12(19) ?
C10 C9 C8 118.8(2) ?
C10 C11 C12 119.2(2) ?
C11 C10 Cl 119.23(19) ?
C11 C10 C9 121.64(19) ?
C11 C12 C7 120.9(2) ?
C12 C7 C6 120.63(17) y
C2 C3 H3 122.8 ?
C4 C3 H3 122.8 ?
H4A C4 H4B 109.0 ?
C1 C5 H5A 110.6 ?
C4 C5 H5A 110.6 ?
C6 O2 H1 109.5 ?
C1 C5 H5B 110.6 ?
C4 C5 H5B 110.6 ?
H5A C5 H5B 108.8 ?
C3 C4 H4A 111.0 ?
C5 C4 H4A 111.0 ?
C3 C4 H4B 111.0 ?
C5 C4 H4B 111.0 ?
O2 C6 H6 108.2 ?
C2 C6 H6 108.2 ?
C7 C6 H6 108.2 ?
C7 C8 H8 119.5 ?
C9 C8 H8 119.5 ?
C10 C9 H9 120.6 ?
C8 C9 H9 120.6 ?
C10 C11 H11 120.4 ?
C12 C11 H11 120.4 ?
C11 C12 H12 119.6 ?
C7 C12 H12 119.6 ?

loop_
_geom_bond_atom_site_label_1
_geom_bond_atom_site_label_2
_geom_bond_distance
_geom_bond_publ_flag
Cl C10 1.744(2) ?
O1 C1 1.221(2) ?
O2 C6 1.422(2) y
O2 H1 0.8200 ?
C1 C2 1.471(3) ?
C1 C5 1.494(3) ?
C2 C3 1.327(3) y
C2 C6 1.504(3) y
C3 C4 1.491(3) ?
C3 H3 0.9300 ?
C4 C5 1.510(3) ?
C4 H4A 0.9700 ?
C4 H4B 0.9700 ?
C5 H5A 0.9700 ?
C5 H5B 0.9700 ?
C6 C7 1.510(2) y
C6 H6 0.9800 ?
C7 C8 1.378(3) ?
C7 C12 1.388(2) ?
C8 C9 1.386(3) ?
C8 H8 0.9300 ?
C9 C10 1.371(3) ?
C9 H9 0.9300 ?
C10 C11 1.363(3) ?
C11 C12 1.380(3) ?
C11 H11 0.9300 ?
C12 H12 0.9300 ?

loop_
_geom_hbond_atom_site_label_D
_geom_hbond_atom_site_label_H
_geom_hbond_atom_site_label_A
_geom_hbond_site_symmetry_A
_geom_hbond_distance_DH
_geom_hbond_distance_HA
_geom_hbond_distance_DA
_geom_hbond_angle_DHA
_geom_hbond_publ_flag
O2 H1 O1 3_657 0.82 1.96 2.778(2) 178 y
C5 H5B O2 4_555 0.97 2.43 3.317(3) 153 y
C8 H8 O1 2_656 0.93 2.57 3.465(2) 163 y
C9 H9 Cg 4_565 0.93 3.36 3.497(2) 91 y

loop_
_geom_torsion_atom_site_label_1
_geom_torsion_atom_site_label_2
_geom_torsion_atom_site_label_3
_geom_torsion_atom_site_label_4
_geom_torsion
O1 C1 C2 C3 -175.3(2)
C5 C1 C2 C3 3.0(2)
O1 C1 C2 C6 4.5(3)
C5 C1 C2 C6 -177.17(16)
C1 C2 C3 C4 -1.4(2)
C6 C2 C3 C4 178.88(19)
C2 C3 C4 C5 -0.8(3)
O1 C1 C5 C4 174.92(19)
C2 C1 C5 C4 -3.5(2)
C3 C4 C5 C1 2.6(2)
C3 C2 C6 O2 -111.9(2)
C1 C2 C6 O2 68.4(2)
C3 C2 C6 C7 12.0(3)
C1 C2 C6 C7 -167.75(15)
O2 C6 C7 C8 -131.81(18)
C2 C6 C7 C8 107.4(2)
O2 C6 C7 C12 48.2(2)
C2 C6 C7 C12 -72.5(2)
C12 C7 C8 C9 0.2(3)
C6 C7 C8 C9 -179.71(17)
C7 C8 C9 C10 0.0(3)
C8 C9 C10 C11 0.0(3)
C8 C9 C10 Cl 179.85(14)
C9 C10 C11 C12 -0.1(3)
Cl C10 C11 C12 -179.97(16)
C10 C11 C12 C7 0.3(3)
C8 C7 C12 C11 -0.4(3)
C6 C7 C12 C11 179.59(18)

loop_
_cod_related_entry_id
_cod_related_entry_database
_cod_related_entry_code
1 ChemSpider 9428079
